data_7006866
loop_
_publ_author_name
'Llewellyn, Simon A.'
'Green, Malcolm L. H.'
'Cowley, Andrew R.'

_publ_section_title
;
 B(C6F5)3 adducts of transition metal acyl compounds.
;
_journal_issue 14
_journal_name_full 'Dalton transactions (Cambridge, England : 2003)'
_journal_page_first 1776
_journal_page_last 1783
_journal_paper_doi 10.1039/b514889h
_journal_year 2006
_chemical_compound_source
;
synthesis as described
;
_chemical_formula_moiety ' C72 H26 B2 Co1 F36 O4 P2 '
_chemical_formula_sum 'C72 H26 B2 Co F36 O4 P2'
_chemical_formula_weight 1781.43
_chemical_name_systematic
;
?
;
_space_group_IT_number 14
_symmetry_cell_setting monoclinic
_symmetry_space_group_name_Hall '-P 2ybc'
_symmetry_space_group_name_H-M 'P 1 21/c 1'
_atom_sites_solution_hydrogens geom
_atom_sites_solution_primary direct
_cell_angle_alpha 90
_cell_angle_beta 93.9521(5)
_cell_angle_gamma 90
_cell_formula_units_Z 4
_cell_length_a 20.2640(2)
_cell_length_b 13.0854(2)
_cell_length_c 25.3366(2)
_cell_measurement_reflns_used 87004
_cell_measurement_temperature 150
_cell_measurement_theta_max 28
_cell_measurement_theta_min 5
_cell_volume 6702.34(13)
_computing_cell_refinement
;
KappaCCD software 'DENZO' (Otwinowski & Minor, 1996)
;
_computing_data_collection
;
KappaCCD software 'Collect' (Nonius, 2000)
;
_computing_data_reduction
;
KappaCCD software 'DENZO' (Otwinowski & Minor, 1996)
;
_computing_publication_material
;
CRYSTALS (Watkin et al, 2001)
;
_computing_structure_refinement
;
CRYSTALS (Watkin et al, 2001)
;
_computing_structure_solution 'SIR92 (Giacovazzo et al, 1992)'
_diffrn_ambient_temperature 150
_diffrn_measured_fraction_theta_full 0.995
_diffrn_measured_fraction_theta_max 0.995
_diffrn_measurement_device_type
;
Nonius KappaCCD
;
_diffrn_measurement_method \w
_diffrn_radiation_monochromator graphite
_diffrn_radiation_type 'Mo K\a'
_diffrn_radiation_wavelength 0.71073
_diffrn_reflns_av_R_equivalents 0.042
_diffrn_reflns_limit_h_max 26
_diffrn_reflns_limit_h_min -26
_diffrn_reflns_limit_k_max 16
_diffrn_reflns_limit_k_min -16
_diffrn_reflns_limit_l_max 32
_diffrn_reflns_limit_l_min -32
_diffrn_reflns_number 87004
_diffrn_reflns_theta_full 27.48
_diffrn_reflns_theta_max 27.48
_diffrn_reflns_theta_min 5.10
_diffrn_standards_decay_% 0.00
_diffrn_standards_interval_count 0
_diffrn_standards_interval_time 0
_diffrn_standards_number 0
_exptl_absorpt_coefficient_mu 0.458
_exptl_absorpt_correction_T_max 0.93
_exptl_absorpt_correction_T_min 0.88
_exptl_absorpt_correction_type multi-scan
_exptl_absorpt_process_details
;
Denzo/Scalepack (Otwinowski & Minor, 1996)
;
_exptl_crystal_colour ' dark blue '
_exptl_crystal_density_diffrn 1.765
_exptl_crystal_description ' block '
_exptl_crystal_F_000 3524
_exptl_crystal_size_max 0.28
_exptl_crystal_size_mid 0.26
_exptl_crystal_size_min 0.16
_refine_diff_density_max 1.14
_refine_diff_density_min -0.77
_refine_ls_extinction_method None
_refine_ls_goodness_of_fit_ref 1.0690
_refine_ls_hydrogen_treatment mixed
_refine_ls_matrix_type full
_refine_ls_number_parameters 1062
_refine_ls_number_reflns 10011
_refine_ls_number_restraints 0
_refine_ls_R_factor_all 0.0800
_refine_ls_R_factor_gt 0.0502
_refine_ls_shift/su_max 0.023388
_refine_ls_structure_factor_coef F
_refine_ls_weighting_details
;
Method, part 1, Chebychev polynomial, (Watkin, 1994, Prince, 1982)
[weight] = 1.0/[A~0~*T~0~(x)+A~1~*T~1~(x) ... +A~n-1~]*T~n-1~(x)]
where A~i~ are the Chebychev coefficients listed below and x= Fcalc/Fmax
Method = Robust Weighting (Prince, 1982)
W = [weight] * [1-(deltaF/6*sigmaF)^2^]^2^
A~i~ are:
1.43 1.08 0.980
;
_refine_ls_weighting_scheme calc
_refine_ls_wR_factor_all 0.0702
_refine_ls_wR_factor_gt 0.0597
_refine_ls_wR_factor_ref 0.0597
_reflns_limit_h_max 26
_reflns_limit_h_min -26
_reflns_limit_k_max 16
_reflns_limit_k_min 0
_reflns_limit_l_max 32
_reflns_limit_l_min 0
_reflns_number_gt 10011
_reflns_number_total 15169
_reflns_threshold_expression I>3.00u(I)
_cod_data_source_file b514889h.txt
_cod_data_source_block ARC487
_cod_depositor_comments
;
The following automatic conversions were performed:
'_symmetry_cell_setting' value 'Monoclinic' changed to 'monoclinic'
according to '/home/adriana/struct/CIF-dictionaries/cif_core.dic'
dictionary named 'cif_core.dic' version 2.4.1 from 2010-06-29.

Automatic conversion script
Id: cif_fix_enum 1555 2011-01-17 13:19:09Z saulius 
;
_cod_original_sg_symbol_H-M 'P 1 21/c 1 '
_cod_original_formula_sum ' C72 H26 B2 Co1 F36 O4 P2 '
_cod_database_code 7006866

loop_
_symmetry_equiv_pos_as_xyz
x,y,z
-x,-y,-z
-x,y+1/2,-z+1/2
x,-y+1/2,z+1/2

loop_
_atom_site_label
_atom_site_type_symbol
_atom_site_fract_x
_atom_site_fract_y
_atom_site_fract_z
_atom_site_U_iso_or_equiv
_atom_site_occupancy
_atom_site_adp_type
Co1 Co 0.248014(19) 0.30475(3) 0.361538(14) 0.0276 1.0000 Uani
O1 O 0.26509(12) 0.36162(17) 0.29397(8) 0.0393 1.0000 Uani
P1 P 0.26969(4) 0.39127(6) 0.23721(3) 0.0290 1.0000 Uani
C1 C 0.26747(14) 0.5270(2) 0.23003(12) 0.0340 1.0000 Uani
C2 C 0.29125(17) 0.5879(3) 0.27260(14) 0.0439 1.0000 Uani
C3 C 0.2897(2) 0.6941(3) 0.26810(19) 0.0584 1.0000 Uani
C4 C 0.2643(2) 0.7359(3) 0.2204(2) 0.0586 1.0000 Uani
C5 C 0.2410(2) 0.6783(3) 0.17844(18) 0.0561 1.0000 Uani
C6 C 0.24224(18) 0.5729(3) 0.18325(14) 0.0445 1.0000 Uani
F1 F 0.26205(16) 0.83844(18) 0.21631(15) 0.0902 1.0000 Uani
C7 C 0.20090(15) 0.3399(2) 0.19787(12) 0.0327 1.0000 Uani
C8 C 0.13960(18) 0.3373(3) 0.21968(15) 0.0508 1.0000 Uani
C9 C 0.08463(18) 0.2967(4) 0.19190(17) 0.0576 1.0000 Uani
C10 C 0.09293(19) 0.2575(4) 0.14257(16) 0.0606 1.0000 Uani
C11 C 0.1525(2) 0.2557(4) 0.12005(15) 0.0653 1.0000 Uani
C12 C 0.20690(16) 0.2987(3) 0.14807(13) 0.0467 1.0000 Uani
F2 F 0.03994(13) 0.2121(3) 0.11625(12) 0.0976 1.0000 Uani
C13 C 0.34386(14) 0.3428(2) 0.21203(11) 0.0314 1.0000 Uani
C14 C 0.36667(16) 0.2473(2) 0.23001(12) 0.0373 1.0000 Uani
C15 C 0.42188(16) 0.2038(3) 0.20980(15) 0.0436 1.0000 Uani
C16 C 0.45255(17) 0.2568(3) 0.17179(16) 0.0509 1.0000 Uani
C17 C 0.43256(19) 0.3519(4) 0.15366(16) 0.0570 1.0000 Uani
C18 C 0.37753(18) 0.3957(3) 0.17455(14) 0.0479 1.0000 Uani
F3 F 0.50564(12) 0.2133(2) 0.15109(12) 0.0709 1.0000 Uani
O2 O 0.22158(11) 0.42599(16) 0.39882(9) 0.0385 1.0000 Uani
P2 P 0.18089(4) 0.50607(6) 0.42318(3) 0.0307 1.0000 Uani
C19 C 0.15368(13) 0.5989(2) 0.37558(11) 0.0309 1.0000 Uani
C20 C 0.14404(18) 0.5681(3) 0.32329(13) 0.0443 1.0000 Uani
C21 C 0.11681(19) 0.6336(3) 0.28476(13) 0.0518 1.0000 Uani
C22 C 0.09977(16) 0.7292(3) 0.29951(14) 0.0442 1.0000 Uani
C23 C 0.10807(17) 0.7636(3) 0.35083(15) 0.0450 1.0000 Uani
C24 C 0.13506(16) 0.6979(2) 0.38898(13) 0.0385 1.0000 Uani
F4 F 0.07319(12) 0.79384(19) 0.26196(9) 0.0624 1.0000 Uani
C25 C 0.22915(13) 0.5622(2) 0.47691(11) 0.0289 1.0000 Uani
C26 C 0.29473(15) 0.5856(2) 0.46920(13) 0.0370 1.0000 Uani
C27 C 0.33600(16) 0.6263(3) 0.51040(15) 0.0447 1.0000 Uani
C28 C 0.30952(18) 0.6415(3) 0.55843(15) 0.0458 1.0000 Uani
C29 C 0.2462(2) 0.6176(3) 0.56768(15) 0.0516 1.0000 Uani
C30 C 0.20544(17) 0.5780(3) 0.52664(13) 0.0427 1.0000 Uani
F5 F 0.34872(12) 0.6814(2) 0.59861(10) 0.0666 1.0000 Uani
C31 C 0.10730(13) 0.4511(2) 0.44640(11) 0.0276 1.0000 Uani
C32 C 0.11322(14) 0.3670(2) 0.48031(12) 0.0334 1.0000 Uani
C33 C 0.05758(15) 0.3155(2) 0.49509(12) 0.0353 1.0000 Uani
C34 C -0.00336(14) 0.3508(2) 0.47588(11) 0.0328 1.0000 Uani
C35 C -0.01141(14) 0.4325(2) 0.44262(12) 0.0347 1.0000 Uani
C36 C 0.04430(14) 0.4832(2) 0.42768(11) 0.0320 1.0000 Uani
F6 F -0.05781(9) 0.30114(16) 0.49090(8) 0.0446 1.0000 Uani
O3 O 0.31344(10) 0.21548(17) 0.39628(9) 0.0354 1.0000 Uani
B1 B 0.38280(16) 0.2155(2) 0.41928(12) 0.0283 1.0000 Uani
C37 C 0.40027(14) 0.0903(2) 0.42750(12) 0.0331 1.0000 Uani
C38 C 0.39343(14) 0.0257(2) 0.38310(12) 0.0357 1.0000 Uani
C39 C 0.40099(16) -0.0792(3) 0.38624(14) 0.0406 1.0000 Uani
C40 C 0.41626(16) -0.1240(3) 0.43444(14) 0.0428 1.0000 Uani
C41 C 0.42310(16) -0.0647(3) 0.47924(13) 0.0394 1.0000 Uani
C42 C 0.41468(15) 0.0402(3) 0.47508(12) 0.0364 1.0000 Uani
F7 F 0.37968(10) 0.06445(15) 0.33518(8) 0.0469 1.0000 Uani
F8 F 0.39294(12) -0.13679(16) 0.34239(9) 0.0592 1.0000 Uani
F9 F 0.42314(12) -0.22628(16) 0.43834(9) 0.0565 1.0000 Uani
F10 F 0.43691(12) -0.10892(17) 0.52651(9) 0.0568 1.0000 Uani
F11 F 0.42212(11) 0.09167(17) 0.52090(8) 0.0506 1.0000 Uani
C43 C 0.39162(14) 0.2809(2) 0.47464(12) 0.0333 1.0000 Uani
C44 C 0.33996(16) 0.2944(3) 0.50717(13) 0.0402 1.0000 Uani
C45 C 0.34389(18) 0.3536(3) 0.55232(14) 0.0454 1.0000 Uani
C46 C 0.40216(19) 0.4033(2) 0.56752(13) 0.0428 1.0000 Uani
C47 C 0.45533(17) 0.3915(2) 0.53756(13) 0.0397 1.0000 Uani
C48 C 0.44944(15) 0.3317(2) 0.49248(12) 0.0350 1.0000 Uani
F12 F 0.28185(11) 0.2465(2) 0.49624(10) 0.0621 1.0000 Uani
F13 F 0.29176(13) 0.3637(2) 0.58114(10) 0.0681 1.0000 Uani
F14 F 0.40640(13) 0.46171(17) 0.61131(9) 0.0580 1.0000 Uani
F15 F 0.51351(11) 0.43793(17) 0.55171(9) 0.0537 1.0000 Uani
F16 F 0.50500(9) 0.32199(17) 0.46587(8) 0.0471 1.0000 Uani
C49 C 0.43140(14) 0.2673(2) 0.37566(12) 0.0341 1.0000 Uani
C50 C 0.41691(14) 0.3659(3) 0.35899(12) 0.0373 1.0000 Uani
C51 C 0.45298(17) 0.4218(3) 0.32481(14) 0.0452 1.0000 Uani
C52 C 0.50770(18) 0.3771(3) 0.30569(14) 0.0500 1.0000 Uani
C53 C 0.52538(16) 0.2804(3) 0.32022(14) 0.0486 1.0000 Uani
C54 C 0.48764(16) 0.2267(3) 0.35505(13) 0.0398 1.0000 Uani
F17 F 0.36391(9) 0.41304(15) 0.37791(8) 0.0457 1.0000 Uani
F18 F 0.43550(13) 0.51556(19) 0.31054(11) 0.0688 1.0000 Uani
F19 F 0.54370(13) 0.4289(2) 0.27164(10) 0.0713 1.0000 Uani
F20 F 0.57827(11) 0.2350(2) 0.30062(10) 0.0701 1.0000 Uani
F21 F 0.50996(10) 0.13232(18) 0.36778(9) 0.0554 1.0000 Uani
O4 O 0.16291(10) 0.22634(16) 0.36745(8) 0.0303 1.0000 Uani
B2 B 0.13550(15) 0.1173(2) 0.36301(12) 0.0266 1.0000 Uani
C55 C 0.18382(14) 0.0462(2) 0.40323(11) 0.0299 1.0000 Uani
C56 C 0.19009(14) 0.0707(2) 0.45705(12) 0.0318 1.0000 Uani
C57 C 0.22437(15) 0.0134(3) 0.49548(12) 0.0371 1.0000 Uani
C58 C 0.25376(16) -0.0759(3) 0.48093(15) 0.0437 1.0000 Uani
C59 C 0.24958(16) -0.1049(2) 0.42854(15) 0.0412 1.0000 Uani
C60 C 0.21621(15) -0.0432(2) 0.39130(12) 0.0342 1.0000 Uani
F22 F 0.15828(9) 0.15361(14) 0.47429(7) 0.0373 1.0000 Uani
F23 F 0.22819(11) 0.04279(17) 0.54638(8) 0.0505 1.0000 Uani
F24 F 0.28633(11) -0.13426(17) 0.51790(10) 0.0592 1.0000 Uani
F25 F 0.27790(10) -0.19244(14) 0.41412(10) 0.0530 1.0000 Uani
F26 F 0.21597(10) -0.07743(14) 0.34085(8) 0.0436 1.0000 Uani
C61 C 0.13494(15) 0.0824(2) 0.30047(11) 0.0306 1.0000 Uani
C62 C 0.19175(14) 0.0934(2) 0.27359(12) 0.0323 1.0000 Uani
C63 C 0.19754(16) 0.0666(2) 0.22168(12) 0.0375 1.0000 Uani
C64 C 0.14343(18) 0.0269(3) 0.19313(12) 0.0415 1.0000 Uani
C65 C 0.08554(17) 0.0139(3) 0.21717(13) 0.0402 1.0000 Uani
C66 C 0.08237(15) 0.0400(2) 0.26991(12) 0.0348 1.0000 Uani
F27 F 0.24707(8) 0.13086(14) 0.30040(7) 0.0371 1.0000 Uani
F28 F 0.25471(10) 0.07860(17) 0.19872(8) 0.0490 1.0000 Uani
F29 F 0.14707(12) 0.00212(19) 0.14183(8) 0.0588 1.0000 Uani
F30 F 0.03176(10) -0.02446(18) 0.18971(8) 0.0543 1.0000 Uani
F31 F 0.02348(9) 0.02048(16) 0.29011(8) 0.0452 1.0000 Uani
C67 C 0.05879(14) 0.1184(2) 0.38253(11) 0.0288 1.0000 Uani
C68 C 0.01460(15) 0.1944(2) 0.36658(11) 0.0326 1.0000 Uani
C69 C -0.05051(15) 0.1988(3) 0.37937(12) 0.0371 1.0000 Uani
C70 C -0.07461(14) 0.1223(3) 0.41032(13) 0.0396 1.0000 Uani
C71 C -0.03363(15) 0.0435(3) 0.42659(12) 0.0374 1.0000 Uani
C72 C 0.03109(14) 0.0426(2) 0.41266(11) 0.0316 1.0000 Uani
F32 F 0.03461(9) 0.27182(15) 0.33563(8) 0.0440 1.0000 Uani
F33 F -0.09011(9) 0.27621(17) 0.36316(9) 0.0513 1.0000 Uani
F34 F -0.13721(9) 0.12578(19) 0.42445(9) 0.0544 1.0000 Uani
F35 F -0.05667(10) -0.03292(17) 0.45593(9) 0.0523 1.0000 Uani
F36 F 0.06664(9) -0.04043(14) 0.42916(8) 0.0446 1.0000 Uani
H1 H 0.292(4) 0.163(7) 0.401(3) 0.14(3) 1.0000 Uiso
H2 H 0.144(4) 0.264(7) 0.381(3) 0.14(3) 1.0000 Uiso
H21 H 0.3094 0.5552 0.3062 0.0526 1.0000 Uiso
H31 H 0.3063 0.7388 0.2982 0.0700 1.0000 Uiso
H51 H 0.2234 0.7114 0.1448 0.0670 1.0000 Uiso
H61 H 0.2249 0.5294 0.1529 0.0533 1.0000 Uiso
H81 H 0.1353 0.3652 0.2560 0.0618 1.0000 Uiso
H91 H 0.0404 0.2959 0.2072 0.0698 1.0000 Uiso
H111 H 0.1567 0.2243 0.0845 0.0785 1.0000 Uiso
H121 H 0.2507 0.3000 0.1322 0.0562 1.0000 Uiso
H141 H 0.3430 0.2102 0.2576 0.0448 1.0000 Uiso
H151 H 0.4389 0.1358 0.2225 0.0527 1.0000 Uiso
H171 H 0.4569 0.3883 0.1263 0.0694 1.0000 Uiso
H181 H 0.3622 0.4651 0.1627 0.0581 1.0000 Uiso
H201 H 0.1570 0.4973 0.3132 0.0533 1.0000 Uiso
H211 H 0.1099 0.6110 0.2471 0.0624 1.0000 Uiso
H231 H 0.0948 0.8346 0.3602 0.0539 1.0000 Uiso
H241 H 0.1414 0.7213 0.4266 0.0462 1.0000 Uiso
H261 H 0.3125 0.5732 0.4339 0.0446 1.0000 Uiso
H271 H 0.3831 0.6438 0.5052 0.0534 1.0000 Uiso
H291 H 0.2293 0.6284 0.6034 0.0620 1.0000 Uiso
H301 H 0.1585 0.5606 0.5327 0.0517 1.0000 Uiso
H321 H 0.1581 0.3436 0.4941 0.0400 1.0000 Uiso
H331 H 0.0616 0.2546 0.5190 0.0425 1.0000 Uiso
H351 H -0.0566 0.4553 0.4293 0.0416 1.0000 Uiso
H361 H 0.0394 0.5433 0.4033 0.0385 1.0000 Uiso

loop_
_atom_site_aniso_label
_atom_site_aniso_U_11
_atom_site_aniso_U_22
_atom_site_aniso_U_33
_atom_site_aniso_U_23
_atom_site_aniso_U_13
_atom_site_aniso_U_12
Co1 0.03269(19) 0.02535(18) 0.02548(17) 0.00031(14) 0.00720(14) -0.00015(15)
O1 0.0491(13) 0.0428(12) 0.0270(10) 0.0024(9) 0.0108(9) -0.0048(10)
P1 0.0313(4) 0.0307(4) 0.0259(3) 0.0014(3) 0.0069(3) -0.0031(3)
C1 0.0318(14) 0.0318(14) 0.0392(16) 0.0009(12) 0.0072(12) -0.0011(12)
C2 0.0445(18) 0.0379(17) 0.0491(18) -0.0044(14) 0.0017(15) -0.0059(14)
C3 0.053(2) 0.0425(19) 0.079(3) -0.0137(19) 0.003(2) -0.0073(17)
C4 0.051(2) 0.0326(17) 0.092(3) 0.0074(19) 0.006(2) -0.0009(16)
C5 0.056(2) 0.0406(19) 0.071(2) 0.0157(18) -0.0030(19) -0.0038(16)
C6 0.0456(18) 0.0404(17) 0.0473(18) 0.0120(14) 0.0012(15) -0.0034(14)
F1 0.095(2) 0.0298(11) 0.144(3) 0.0103(14) -0.0022(19) -0.0034(12)
C7 0.0318(14) 0.0321(14) 0.0349(14) -0.0016(11) 0.0070(11) -0.0013(11)
C8 0.0410(18) 0.063(2) 0.0502(19) -0.0191(17) 0.0182(15) -0.0122(16)
C9 0.0340(17) 0.075(3) 0.065(2) -0.015(2) 0.0149(16) -0.0132(17)
C10 0.0355(18) 0.094(3) 0.052(2) -0.008(2) 0.0005(16) -0.020(2)
C11 0.044(2) 0.110(4) 0.0416(19) -0.021(2) 0.0040(16) -0.018(2)
C12 0.0317(15) 0.075(2) 0.0336(15) -0.0057(16) 0.0052(12) -0.0093(16)
F2 0.0465(13) 0.173(3) 0.0731(17) -0.0367(19) 0.0008(12) -0.0425(17)
C13 0.0283(13) 0.0364(15) 0.0297(13) -0.0018(11) 0.0030(11) -0.0038(11)
C14 0.0392(16) 0.0348(16) 0.0380(15) -0.0017(12) 0.0036(13) -0.0047(13)
C15 0.0366(16) 0.0344(16) 0.061(2) -0.0096(15) 0.0089(15) 0.0002(13)
C16 0.0346(16) 0.063(2) 0.056(2) -0.0173(18) 0.0141(15) -0.0006(16)
C17 0.0406(19) 0.076(3) 0.057(2) 0.012(2) 0.0218(16) 0.0027(18)
C18 0.0403(17) 0.057(2) 0.0484(19) 0.0145(16) 0.0140(14) 0.0028(15)
F3 0.0443(12) 0.0776(17) 0.0942(18) -0.0183(14) 0.0285(12) 0.0063(11)
O2 0.0342(11) 0.0318(10) 0.0506(13) -0.0116(9) 0.0094(9) 0.0019(8)
P2 0.0274(3) 0.0291(3) 0.0358(4) -0.0037(3) 0.0050(3) -0.0010(3)
C19 0.0248(13) 0.0331(14) 0.0355(14) -0.0018(11) 0.0072(11) -0.0039(11)
C20 0.0471(19) 0.0498(19) 0.0363(16) -0.0065(14) 0.0050(14) 0.0108(15)
C21 0.0459(19) 0.077(3) 0.0335(16) 0.0002(17) 0.0067(14) 0.0113(18)
C22 0.0307(15) 0.0502(19) 0.0523(19) 0.0197(16) 0.0063(14) 0.0001(14)
C23 0.0422(18) 0.0336(16) 0.059(2) 0.0074(15) 0.0014(15) -0.0071(14)
C24 0.0416(16) 0.0301(14) 0.0437(16) -0.0006(13) 0.0030(13) -0.0086(13)
F4 0.0535(13) 0.0720(15) 0.0611(13) 0.0294(12) 0.0001(10) 0.0036(11)
C25 0.0254(13) 0.0249(13) 0.0366(14) -0.0029(11) 0.0023(11) -0.0012(10)
C26 0.0298(14) 0.0400(16) 0.0416(16) 0.0005(13) 0.0058(12) -0.0051(12)
C27 0.0277(14) 0.0417(17) 0.064(2) -0.0002(15) -0.0017(14) -0.0067(13)
C28 0.0478(19) 0.0354(16) 0.0521(19) -0.0098(14) -0.0121(15) -0.0031(14)
C29 0.055(2) 0.054(2) 0.0457(19) -0.0184(16) 0.0049(16) -0.0121(17)
C30 0.0373(16) 0.0480(18) 0.0439(17) -0.0147(14) 0.0113(13) -0.0091(14)
F5 0.0632(14) 0.0684(15) 0.0646(14) -0.0170(12) -0.0212(11) -0.0163(12)
C31 0.0280(13) 0.0256(13) 0.0296(13) -0.0036(10) 0.0046(10) -0.0012(10)
C32 0.0291(14) 0.0348(15) 0.0362(15) 0.0036(12) 0.0014(11) 0.0014(12)
C33 0.0372(15) 0.0320(14) 0.0371(15) 0.0037(12) 0.0065(12) -0.0038(12)
C34 0.0260(13) 0.0407(15) 0.0328(14) -0.0066(12) 0.0108(11) -0.0073(12)
C35 0.0256(13) 0.0442(17) 0.0342(14) -0.0012(12) 0.0023(11) 0.0014(12)
C36 0.0278(13) 0.0349(15) 0.0335(14) -0.0015(12) 0.0022(11) 0.0011(11)
F6 0.0334(9) 0.0527(11) 0.0494(10) -0.0002(9) 0.0141(8) -0.0114(8)
O3 0.0272(10) 0.0327(11) 0.0455(12) 0.0021(9) -0.0026(9) -0.0079(8)
B1 0.0305(15) 0.0281(15) 0.0261(14) 0.0021(11) -0.0002(12) -0.0131(12)
C37 0.0236(13) 0.0341(15) 0.0416(15) 0.0011(12) 0.0026(11) 0.0024(11)
C38 0.0287(14) 0.0385(16) 0.0398(16) -0.0007(12) 0.0004(12) 0.0032(12)
C39 0.0383(16) 0.0361(16) 0.0473(18) -0.0065(13) 0.0025(14) 0.0042(13)
C40 0.0367(16) 0.0376(17) 0.0545(19) 0.0038(14) 0.0050(14) 0.0055(13)
C41 0.0315(15) 0.0411(17) 0.0452(17) 0.0104(14) -0.0006(13) 0.0040(13)
C42 0.0290(14) 0.0440(17) 0.0359(15) -0.0017(13) -0.0009(12) 0.0010(12)
F7 0.0527(11) 0.0439(11) 0.0432(10) -0.0032(8) -0.0026(9) 0.0058(9)
F8 0.0738(15) 0.0439(11) 0.0594(13) -0.0129(10) 0.0000(11) 0.0083(11)
F9 0.0663(14) 0.0360(10) 0.0674(14) 0.0050(9) 0.0057(11) 0.0149(10)
F10 0.0632(13) 0.0510(12) 0.0556(12) 0.0136(10) -0.0007(10) 0.0084(10)
F11 0.0563(12) 0.0522(12) 0.0425(10) 0.0003(9) -0.0037(9) 0.0071(10)
C43 0.0299(14) 0.0314(14) 0.0384(15) 0.0033(12) 0.0007(12) -0.0020(11)
C44 0.0354(16) 0.0405(17) 0.0445(17) 0.0031(13) 0.0017(13) -0.0057(13)
C45 0.0495(19) 0.0429(18) 0.0451(18) 0.0056(15) 0.0136(15) 0.0102(15)
C46 0.061(2) 0.0309(15) 0.0360(16) -0.0028(12) -0.0009(15) 0.0037(14)
C47 0.0448(18) 0.0328(15) 0.0408(16) 0.0029(13) -0.0025(13) -0.0052(13)
C48 0.0314(14) 0.0340(15) 0.0394(15) 0.0038(12) 0.0019(12) -0.0032(11)
F12 0.0394(11) 0.0817(16) 0.0668(14) -0.0096(12) 0.0164(10) -0.0186(11)
F13 0.0626(14) 0.0813(17) 0.0640(14) -0.0059(12) 0.0313(12) 0.0005(13)
F14 0.0814(16) 0.0468(12) 0.0457(11) -0.0110(9) 0.0032(10) 0.0076(11)
F15 0.0534(12) 0.0530(12) 0.0536(12) -0.0071(10) -0.0045(9) -0.0145(10)
F16 0.0283(9) 0.0640(13) 0.0490(11) -0.0090(9) 0.0022(8) -0.0053(8)
C49 0.0263(13) 0.0417(16) 0.0339(14) -0.0054(12) -0.0012(11) -0.0053(12)
C50 0.0272(14) 0.0455(17) 0.0390(16) -0.0025(13) 0.0005(12) -0.0064(12)
C51 0.0394(17) 0.0472(19) 0.0485(18) 0.0046(15) -0.0001(14) -0.0136(14)
C52 0.0421(18) 0.066(2) 0.0425(18) 0.0017(16) 0.0050(14) -0.0253(17)
C53 0.0293(15) 0.071(2) 0.0465(18) -0.0112(17) 0.0098(14) -0.0104(16)
C54 0.0321(15) 0.0449(17) 0.0420(16) -0.0046(14) 0.0004(13) -0.0007(13)
F17 0.0395(10) 0.0373(10) 0.0603(12) 0.0022(9) 0.0038(9) -0.0001(8)
F18 0.0681(15) 0.0568(14) 0.0822(17) 0.0214(12) 0.0096(13) -0.0133(12)
F19 0.0618(14) 0.0906(18) 0.0644(14) 0.0075(13) 0.0249(12) -0.0305(13)
F20 0.0436(12) 0.100(2) 0.0689(15) -0.0158(14) 0.0225(11) -0.0052(12)
F21 0.0366(10) 0.0608(13) 0.0700(14) 0.0011(11) 0.0126(9) 0.0091(9)
O4 0.0319(10) 0.0242(9) 0.0359(10) -0.0030(8) 0.0099(8) -0.0018(8)
B2 0.0274(14) 0.0230(14) 0.0298(14) -0.0015(11) 0.0045(11) -0.0022(11)
C55 0.0263(13) 0.0277(13) 0.0362(14) -0.0001(11) 0.0064(11) -0.0054(11)
C56 0.0274(13) 0.0294(13) 0.0388(15) -0.0011(11) 0.0041(11) -0.0043(11)
C57 0.0331(15) 0.0427(17) 0.0353(15) 0.0044(13) 0.0007(12) -0.0058(13)
C58 0.0327(16) 0.0422(17) 0.056(2) 0.0176(15) 0.0007(14) -0.0021(13)
C59 0.0354(16) 0.0287(15) 0.060(2) 0.0064(14) 0.0095(14) 0.0026(12)
C60 0.0332(14) 0.0288(14) 0.0411(16) -0.0002(12) 0.0079(12) -0.0021(12)
F22 0.0380(9) 0.0379(9) 0.0364(9) -0.0073(7) 0.0048(7) 0.0015(7)
F23 0.0554(12) 0.0596(13) 0.0357(10) 0.0053(9) -0.0040(8) -0.0037(10)
F24 0.0540(12) 0.0527(12) 0.0690(14) 0.0236(11) -0.0091(10) 0.0068(10)
F25 0.0482(11) 0.0309(9) 0.0803(15) 0.0072(10) 0.0078(10) 0.0104(8)
F26 0.0515(11) 0.0335(9) 0.0472(10) -0.0037(8) 0.0126(8) 0.0054(8)
C61 0.0334(14) 0.0264(13) 0.0325(14) -0.0012(11) 0.0062(11) -0.0031(11)
C62 0.0314(14) 0.0306(14) 0.0354(14) -0.0028(11) 0.0047(11) -0.0009(11)
C63 0.0408(16) 0.0380(16) 0.0348(15) -0.0052(12) 0.0104(13) -0.0018(13)
C64 0.0535(19) 0.0455(18) 0.0261(14) -0.0081(13) 0.0071(13) -0.0047(15)
C65 0.0434(17) 0.0396(16) 0.0371(16) -0.0089(13) -0.0002(13) -0.0066(14)
C66 0.0348(15) 0.0338(15) 0.0364(15) -0.0029(12) 0.0061(12) -0.0040(12)
F27 0.0313(8) 0.0435(10) 0.0372(9) -0.0061(7) 0.0082(7) -0.0067(7)
F28 0.0449(11) 0.0614(12) 0.0429(10) -0.0104(9) 0.0194(9) -0.0056(9)
F29 0.0668(14) 0.0764(15) 0.0343(10) -0.0192(10) 0.0119(9) -0.0101(12)
F30 0.0487(11) 0.0692(14) 0.0441(11) -0.0168(10) -0.0024(9) -0.0145(10)
F31 0.0356(9) 0.0554(11) 0.0456(10) -0.0115(9) 0.0106(8) -0.0145(8)
C67 0.0287(13) 0.0310(13) 0.0273(13) -0.0041(10) 0.0057(10) -0.0050(11)
C68 0.0315(14) 0.0332(14) 0.0331(14) 0.0010(12) 0.0021(11) -0.0036(12)
C69 0.0282(14) 0.0427(16) 0.0400(15) -0.0047(13) -0.0003(12) 0.0027(12)
C70 0.0237(13) 0.0550(19) 0.0404(16) -0.0080(14) 0.0046(12) -0.0037(13)
C71 0.0331(15) 0.0453(17) 0.0344(15) 0.0015(13) 0.0058(12) -0.0116(13)
C72 0.0329(14) 0.0309(14) 0.0312(14) 0.0000(11) 0.0043(11) -0.0028(11)
F32 0.0350(9) 0.0417(10) 0.0553(11) 0.0166(9) 0.0043(8) 0.0007(8)
F33 0.0317(9) 0.0526(12) 0.0690(13) 0.0038(10) -0.0011(9) 0.0085(8)
F34 0.0243(9) 0.0778(15) 0.0621(12) -0.0013(11) 0.0119(8) -0.0051(9)
F35 0.0406(10) 0.0618(13) 0.0560(12) 0.0155(10) 0.0152(9) -0.0134(9)
F36 0.0395(10) 0.0362(9) 0.0595(12) 0.0130(8) 0.0129(9) -0.0011(8)

loop_
_atom_type_symbol
_atom_type_scat_dispersion_real
_atom_type_scat_dispersion_imag
_atom_type_scat_Cromer_Mann_a1
_atom_type_scat_Cromer_Mann_b1
_atom_type_scat_Cromer_Mann_a2
_atom_type_scat_Cromer_Mann_b2
_atom_type_scat_Cromer_Mann_a3
_atom_type_scat_Cromer_Mann_b3
_atom_type_scat_Cromer_Mann_a4
_atom_type_scat_Cromer_Mann_b4
_atom_type_scat_Cromer_Mann_c
_atom_type_scat_source
'C ' 0.0020 0.0020 2.3100 20.8439 1.0200 10.2075 1.5886 0.5687 0.8650 51.6512 0.2156 International_Tables_Vol_IV_Table_2.2B
'H ' 0.0000 0.0000 0.4930 10.5109 0.3229 26.1257 0.1402 3.1424 0.0408 57.7997 0.0030 International_Tables_Vol_IV_Table_2.2B
'B ' 0.0000 0.0010 2.0545 23.2185 1.3326 1.0210 1.0979 60.3498 0.7068 0.1403 -0.1932 International_Tables_Vol_IV_Table_2.2B
'Co ' 0.2990 0.9730 12.2841 4.2791 7.3409 0.2784 4.0034 13.5359 2.3488 71.1692 1.0118 International_Tables_Vol_IV_Table_2.2B
'F ' 0.0140 0.0100 3.5392 10.2825 2.6412 4.2944 1.5170 0.2615 1.0243 26.1476 0.2776 International_Tables_Vol_IV_Table_2.2B
'O ' 0.0080 0.0060 3.0485 13.2771 2.2868 5.7011 1.5463 0.3239 0.8670 32.9089 0.2508 International_Tables_Vol_IV_Table_2.2B
'P ' 0.0900 0.0950 6.4345 1.9067 4.1791 27.1570 1.7800 0.5260 1.4908 68.1645 1.1149 International_Tables_Vol_IV_Table_2.2B

loop_
_geom_angle_atom_site_label_1
_geom_angle_site_symmetry_1
_geom_angle_atom_site_label_2
_geom_angle_site_symmetry_2
_geom_angle_atom_site_label_3
_geom_angle_site_symmetry_3
_geom_angle
_geom_angle_publ_flag
O1 . Co1 . O2 . 100.94(10) yes
O1 . Co1 . O3 . 118.70(10) yes
O2 . Co1 . O3 . 118.43(10) yes
O1 . Co1 . O4 . 118.03(9) yes
O2 . Co1 . O4 . 96.51(9) yes
O3 . Co1 . O4 . 102.79(9) yes
Co1 . O1 . P1 . 169.42(16) yes
O1 . P1 . C1 . 110.63(14) yes
O1 . P1 . C7 . 109.87(13) yes
C1 . P1 . C7 . 107.71(14) yes
O1 . P1 . C13 . 111.08(14) yes
C1 . P1 . C13 . 109.42(14) yes
C7 . P1 . C13 . 108.03(13) yes
P1 . C1 . C2 . 118.9(2) yes
P1 . C1 . C6 . 121.4(2) yes
C2 . C1 . C6 . 119.8(3) yes
C1 . C2 . C3 . 120.0(3) yes
C1 . C2 . H21 . 120.015 no
C3 . C2 . H21 . 120.015 no
C2 . C3 . C4 . 117.9(4) yes
C2 . C3 . H31 . 121.068 no
C4 . C3 . H31 . 121.068 no
C3 . C4 . C5 . 123.2(3) yes
C3 . C4 . F1 . 117.8(4) yes
C5 . C4 . F1 . 118.9(4) yes
C4 . C5 . C6 . 118.7(4) yes
C4 . C5 . H51 . 120.663 no
C6 . C5 . H51 . 120.663 no
C1 . C6 . C5 . 120.5(3) yes
C1 . C6 . H61 . 119.757 no
C5 . C6 . H61 . 119.757 no
P1 . C7 . C8 . 118.0(2) yes
P1 . C7 . C12 . 122.7(2) yes
C8 . C7 . C12 . 119.2(3) yes
C7 . C8 . C9 . 121.1(3) yes
C7 . C8 . H81 . 119.456 no
C9 . C8 . H81 . 119.457 no
C8 . C9 . C10 . 117.5(3) yes
C8 . C9 . H91 . 121.225 no
C10 . C9 . H91 . 121.225 no
C9 . C10 . C11 . 123.5(3) yes
C9 . C10 . F2 . 117.9(3) yes
C11 . C10 . F2 . 118.4(4) yes
C10 . C11 . C12 . 118.1(3) yes
C10 . C11 . H111 . 120.949 no
C12 . C11 . H111 . 120.950 no
C7 . C12 . C11 . 120.5(3) yes
C7 . C12 . H121 . 119.763 no
C11 . C12 . H121 . 119.763 no
P1 . C13 . C14 . 117.9(2) yes
P1 . C13 . C18 . 122.0(2) yes
C14 . C13 . C18 . 120.0(3) yes
C13 . C14 . C15 . 120.3(3) yes
C13 . C14 . H141 . 119.858 no
C15 . C14 . H141 . 119.858 no
C14 . C15 . C16 . 118.0(3) yes
C14 . C15 . H151 . 121.005 no
C16 . C15 . H151 . 121.005 no
C15 . C16 . C17 . 123.7(3) yes
C15 . C16 . F3 . 118.0(4) yes
C17 . C16 . F3 . 118.3(3) yes
C16 . C17 . C18 . 118.1(3) yes
C16 . C17 . H171 . 120.953 no
C18 . C17 . H171 . 120.953 no
C13 . C18 . C17 . 119.9(3) yes
C13 . C18 . H181 . 120.068 no
C17 . C18 . H181 . 120.068 no
Co1 . O2 . P2 . 162.53(15) yes
O2 . P2 . C19 . 110.76(14) yes
O2 . P2 . C25 . 108.41(13) yes
C19 . P2 . C25 . 111.51(13) yes
O2 . P2 . C31 . 110.46(13) yes
C19 . P2 . C31 . 105.78(13) yes
C25 . P2 . C31 . 109.91(13) yes
P2 . C19 . C20 . 117.9(2) yes
P2 . C19 . C24 . 123.1(2) yes
C20 . C19 . C24 . 118.7(3) yes
C19 . C20 . C21 . 121.1(3) yes
C19 . C20 . H201 . 119.440 no
C21 . C20 . H201 . 119.440 no
C20 . C21 . C22 . 118.2(3) yes
C20 . C21 . H211 . 120.881 no
C22 . C21 . H211 . 120.881 no
C21 . C22 . C23 . 123.0(3) yes
C21 . C22 . F4 . 118.6(3) yes
C23 . C22 . F4 . 118.4(3) yes
C22 . C23 . C24 . 118.4(3) yes
C22 . C23 . H231 . 120.796 no
C24 . C23 . H231 . 120.796 no
C19 . C24 . C23 . 120.6(3) yes
C19 . C24 . H241 . 119.720 no
C23 . C24 . H241 . 119.720 no
P2 . C25 . C26 . 117.6(2) yes
P2 . C25 . C30 . 123.2(2) yes
C26 . C25 . C30 . 119.1(3) yes
C25 . C26 . C27 . 120.5(3) yes
C25 . C26 . H261 . 119.747 no
C27 . C26 . H261 . 119.747 no
C26 . C27 . C28 . 117.7(3) yes
C26 . C27 . H271 . 121.137 no
C28 . C27 . H271 . 121.137 no
C27 . C28 . C29 . 123.4(3) yes
C27 . C28 . F5 . 118.4(3) yes
C29 . C28 . F5 . 118.2(3) yes
C28 . C29 . C30 . 118.6(3) yes
C28 . C29 . H291 . 120.693 no
C30 . C29 . H291 . 120.693 no
C25 . C30 . C29 . 120.7(3) yes
C25 . C30 . H301 . 119.657 no
C29 . C30 . H301 . 119.657 no
P2 . C31 . C32 . 118.7(2) yes
P2 . C31 . C36 . 122.0(2) yes
C32 . C31 . C36 . 119.0(3) yes
C31 . C32 . C33 . 120.8(3) yes
C31 . C32 . H321 . 119.598 no
C33 . C32 . H321 . 119.598 no
C32 . C33 . C34 . 117.9(3) yes
C32 . C33 . H331 . 121.047 no
C34 . C33 . H331 . 121.047 no
C33 . C34 . C35 . 123.2(3) yes
C33 . C34 . F6 . 117.9(3) yes
C35 . C34 . F6 . 118.9(3) yes
C34 . C35 . C36 . 118.7(3) yes
C34 . C35 . H351 . 120.673 no
C36 . C35 . H351 . 120.673 no
C31 . C36 . C35 . 120.4(3) yes
C31 . C36 . H361 . 119.788 no
C35 . C36 . H361 . 119.788 no
Co1 . O3 . B1 . 141.25(18) yes
Co1 . O3 . H1 . 103(6) no
B1 . O3 . H1 . 116(6) no
O3 . B1 . C37 . 103.5(2) yes
O3 . B1 . C43 . 112.3(2) yes
C37 . B1 . C43 . 113.0(2) yes
O3 . B1 . C49 . 109.0(2) yes
C37 . B1 . C49 . 110.3(2) yes
C43 . B1 . C49 . 108.6(2) yes
B1 . C37 . C38 . 118.5(3) yes
B1 . C37 . C42 . 126.6(3) yes
C38 . C37 . C42 . 114.5(3) yes
C37 . C38 . C39 . 123.1(3) yes
C37 . C38 . F7 . 120.3(3) yes
C39 . C38 . F7 . 116.6(3) yes
C38 . C39 . C40 . 119.6(3) yes
C38 . C39 . F8 . 120.2(3) yes
C40 . C39 . F8 . 120.2(3) yes
C39 . C40 . C41 . 119.8(3) yes
C39 . C40 . F9 . 120.4(3) yes
C41 . C40 . F9 . 119.7(3) yes
C40 . C41 . C42 . 119.4(3) yes
C40 . C41 . F10 . 119.8(3) yes
C42 . C41 . F10 . 120.8(3) yes
C37 . C42 . C41 . 123.5(3) yes
C37 . C42 . F11 . 121.3(3) yes
C41 . C42 . F11 . 115.2(3) yes
B1 . C43 . C44 . 122.1(3) yes
B1 . C43 . C48 . 124.4(3) yes
C44 . C43 . C48 . 113.5(3) yes
C43 . C44 . C45 . 124.1(3) yes
C43 . C44 . F12 . 120.3(3) yes
C45 . C44 . F12 . 115.6(3) yes
C44 . C45 . C46 . 119.7(3) yes
C44 . C45 . F13 . 120.5(3) yes
C46 . C45 . F13 . 119.8(3) yes
C45 . C46 . C47 . 118.9(3) yes
C45 . C46 . F14 . 120.2(3) yes
C47 . C46 . F14 . 120.9(3) yes
C46 . C47 . C48 . 119.7(3) yes
C46 . C47 . F15 . 120.5(3) yes
C48 . C47 . F15 . 119.8(3) yes
C43 . C48 . C47 . 124.1(3) yes
C43 . C48 . F16 . 120.1(3) yes
C47 . C48 . F16 . 115.8(3) yes
B1 . C49 . C50 . 117.2(3) yes
B1 . C49 . C54 . 128.9(3) yes
C50 . C49 . C54 . 113.8(3) yes
C49 . C50 . C51 . 125.1(3) yes
C49 . C50 . F17 . 118.3(3) yes
C51 . C50 . F17 . 116.6(3) yes
C50 . C51 . C52 . 118.1(3) yes
C50 . C51 . F18 . 121.3(3) yes
C52 . C51 . F18 . 120.5(3) yes
C51 . C52 . C53 . 120.4(3) yes
C51 . C52 . F19 . 119.8(4) yes
C53 . C52 . F19 . 119.8(4) yes
C52 . C53 . C54 . 119.6(3) yes
C52 . C53 . F20 . 120.7(3) yes
C54 . C53 . F20 . 119.7(4) yes
C49 . C54 . C53 . 123.0(3) yes
C49 . C54 . F21 . 122.0(3) yes
C53 . C54 . F21 . 115.0(3) yes
Co1 . O4 . B2 . 140.72(17) yes
Co1 . O4 . H2 . 100(7) no
B2 . O4 . H2 . 118(7) no
O4 . B2 . C55 . 106.4(2) yes
O4 . B2 . C61 . 107.9(2) yes
C55 . B2 . C61 . 113.7(2) yes
O4 . B2 . C67 . 108.2(2) yes
C55 . B2 . C67 . 110.4(2) yes
C61 . B2 . C67 . 110.1(2) yes
B2 . C55 . C56 . 118.9(2) yes
B2 . C55 . C60 . 127.7(3) yes
C56 . C55 . C60 . 113.2(3) yes
C55 . C56 . C57 . 124.9(3) yes
C55 . C56 . F22 . 119.1(3) yes
C57 . C56 . F22 . 115.9(3) yes
C56 . C57 . C58 . 118.7(3) yes
C56 . C57 . F23 . 121.0(3) yes
C58 . C57 . F23 . 120.3(3) yes
C57 . C58 . C59 . 119.6(3) yes
C57 . C58 . F24 . 119.8(3) yes
C59 . C58 . F24 . 120.6(3) yes
C58 . C59 . C60 . 119.4(3) yes
C58 . C59 . F25 . 119.9(3) yes
C60 . C59 . F25 . 120.7(3) yes
C55 . C60 . C59 . 124.1(3) yes
C55 . C60 . F26 . 120.9(3) yes
C59 . C60 . F26 . 114.9(3) yes
B2 . C61 . C62 . 119.5(2) yes
B2 . C61 . C66 . 126.9(3) yes
C62 . C61 . C66 . 113.5(3) yes
C61 . C62 . C63 . 125.0(3) yes
C61 . C62 . F27 . 118.4(2) yes
C63 . C62 . F27 . 116.6(3) yes
C62 . C63 . C64 . 118.9(3) yes
C62 . C63 . F28 . 121.2(3) yes
C64 . C63 . F28 . 119.9(3) yes
C63 . C64 . C65 . 119.3(3) yes
C63 . C64 . F29 . 120.3(3) yes
C65 . C64 . F29 . 120.4(3) yes
C64 . C65 . C66 . 119.8(3) yes
C64 . C65 . F30 . 120.2(3) yes
C66 . C65 . F30 . 120.0(3) yes
C61 . C66 . C65 . 123.5(3) yes
C61 . C66 . F31 . 121.8(3) yes
C65 . C66 . F31 . 114.8(3) yes
B2 . C67 . C68 . 121.3(2) yes
B2 . C67 . C72 . 125.2(3) yes
C68 . C67 . C72 . 113.3(3) yes
C67 . C68 . C69 . 124.9(3) yes
C67 . C68 . F32 . 119.5(2) yes
C69 . C68 . F32 . 115.6(3) yes
C68 . C69 . C70 . 118.9(3) yes
C68 . C69 . F33 . 121.4(3) yes
C70 . C69 . F33 . 119.6(3) yes
C69 . C70 . C71 . 119.1(3) yes
C69 . C70 . F34 . 120.3(3) yes
C71 . C70 . F34 . 120.6(3) yes
C70 . C71 . C72 . 119.8(3) yes
C70 . C71 . F35 . 119.9(3) yes
C72 . C71 . F35 . 120.3(3) yes
C67 . C72 . C71 . 124.0(3) yes
C67 . C72 . F36 . 121.0(3) yes
C71 . C72 . F36 . 115.0(3) yes

loop_
_geom_bond_atom_site_label_1
_geom_bond_site_symmetry_1
_geom_bond_atom_site_label_2
_geom_bond_site_symmetry_2
_geom_bond_distance
_geom_bond_publ_flag
Co1 . O1 . 1.920(2) yes
Co1 . O2 . 1.941(2) yes
Co1 . O3 . 1.933(2) yes
Co1 . O4 . 2.021(2) yes
O1 . P1 . 1.499(2) yes
P1 . C1 . 1.786(3) yes
P1 . C7 . 1.788(3) yes
P1 . C13 . 1.789(3) yes
C1 . C2 . 1.399(5) yes
C1 . C6 . 1.394(5) yes
C2 . C3 . 1.395(5) yes
C2 . H21 . 1.000 no
C3 . C4 . 1.392(6) yes
C3 . H31 . 1.000 no
C4 . C5 . 1.361(6) yes
C4 . F1 . 1.347(5) yes
C5 . C6 . 1.384(5) yes
C5 . H51 . 1.000 no
C6 . H61 . 1.000 no
C7 . C8 . 1.394(4) yes
C7 . C12 . 1.385(4) yes
C8 . C9 . 1.382(5) yes
C8 . H81 . 1.000 no
C9 . C10 . 1.372(6) yes
C9 . H91 . 1.000 no
C10 . C11 . 1.371(6) yes
C10 . F2 . 1.361(4) yes
C11 . C12 . 1.388(5) yes
C11 . H111 . 1.000 no
C12 . H121 . 1.000 no
C13 . C14 . 1.398(4) yes
C13 . C18 . 1.392(4) yes
C14 . C15 . 1.384(5) yes
C14 . H141 . 1.000 no
C15 . C16 . 1.370(5) yes
C15 . H151 . 1.000 no
C16 . C17 . 1.377(6) yes
C16 . F3 . 1.354(4) yes
C17 . C18 . 1.391(5) yes
C17 . H171 . 1.000 no
C18 . H181 . 1.000 no
O2 . P2 . 1.493(2) yes
P2 . C19 . 1.773(3) yes
P2 . C25 . 1.779(3) yes
P2 . C31 . 1.791(3) yes
C19 . C20 . 1.386(4) yes
C19 . C24 . 1.398(4) yes
C20 . C21 . 1.385(5) yes
C20 . H201 . 1.000 no
C21 . C22 . 1.358(6) yes
C21 . H211 . 1.000 no
C22 . C23 . 1.375(5) yes
C22 . F4 . 1.356(4) yes
C23 . C24 . 1.378(5) yes
C23 . H231 . 1.000 no
C24 . H241 . 1.000 no
C25 . C26 . 1.391(4) yes
C25 . C30 . 1.395(4) yes
C26 . C27 . 1.397(5) yes
C26 . H261 . 1.000 no
C27 . C28 . 1.378(5) yes
C27 . H271 . 1.000 no
C28 . C29 . 1.357(5) yes
C28 . F5 . 1.352(4) yes
C29 . C30 . 1.383(5) yes
C29 . H291 . 1.000 no
C30 . H301 . 1.000 no
C31 . C32 . 1.396(4) yes
C31 . C36 . 1.396(4) yes
C32 . C33 . 1.387(4) yes
C32 . H321 . 1.000 no
C33 . C34 . 1.376(4) yes
C33 . H331 . 1.000 no
C34 . C35 . 1.364(5) yes
C34 . F6 . 1.357(3) yes
C35 . C36 . 1.384(4) yes
C35 . H351 . 1.000 no
C36 . H361 . 1.000 no
O3 . B1 . 1.484(4) yes
O3 . H1 . 0.82(8) no
B1 . C37 . 1.687(4) yes
B1 . C43 . 1.642(4) yes
B1 . C49 . 1.674(4) yes
C37 . C38 . 1.406(4) yes
C37 . C42 . 1.385(4) yes
C38 . C39 . 1.383(5) yes
C38 . F7 . 1.328(4) yes
C39 . C40 . 1.371(5) yes
C39 . F8 . 1.343(4) yes
C40 . C41 . 1.374(5) yes
C40 . F9 . 1.348(4) yes
C41 . C42 . 1.387(5) yes
C41 . F10 . 1.342(4) yes
C42 . F11 . 1.342(4) yes
C43 . C44 . 1.387(4) yes
C43 . C48 . 1.395(4) yes
C44 . C45 . 1.380(5) yes
C44 . F12 . 1.346(4) yes
C45 . C46 . 1.380(5) yes
C45 . F13 . 1.331(4) yes
C46 . C47 . 1.369(5) yes
C46 . F14 . 1.345(4) yes
C47 . C48 . 1.383(5) yes
C47 . F15 . 1.352(4) yes
C48 . F16 . 1.358(4) yes
C49 . C50 . 1.383(5) yes
C49 . C54 . 1.391(4) yes
C50 . C51 . 1.381(5) yes
C50 . F17 . 1.354(4) yes
C51 . C52 . 1.372(6) yes
C51 . F18 . 1.320(4) yes
C52 . C53 . 1.359(6) yes
C52 . F19 . 1.350(4) yes
C53 . C54 . 1.396(5) yes
C53 . F20 . 1.349(4) yes
C54 . F21 . 1.347(4) yes
O4 . B2 . 1.532(3) yes
O4 . H2 . 0.72(8) no
B2 . C55 . 1.651(4) yes
B2 . C61 . 1.648(4) yes
B2 . C67 . 1.663(4) yes
C55 . C56 . 1.398(4) yes
C55 . C60 . 1.386(4) yes
C56 . C57 . 1.378(4) yes
C56 . F22 . 1.350(3) yes
C57 . C58 . 1.373(5) yes
C57 . F23 . 1.343(4) yes
C58 . C59 . 1.377(5) yes
C58 . F24 . 1.346(4) yes
C59 . C60 . 1.382(5) yes
C59 . F25 . 1.343(4) yes
C60 . F26 . 1.354(4) yes
C61 . C62 . 1.385(4) yes
C61 . C66 . 1.389(4) yes
C62 . C63 . 1.374(4) yes
C62 . F27 . 1.361(3) yes
C63 . C64 . 1.373(5) yes
C63 . F28 . 1.341(4) yes
C64 . C65 . 1.369(5) yes
C64 . F29 . 1.346(3) yes
C65 . C66 . 1.385(4) yes
C65 . F30 . 1.349(4) yes
C66 . F31 . 1.355(3) yes
C67 . C68 . 1.380(4) yes
C67 . C72 . 1.393(4) yes
C68 . C69 . 1.381(4) yes
C68 . F32 . 1.360(3) yes
C69 . C70 . 1.381(5) yes
C69 . F33 . 1.339(4) yes
C70 . C71 . 1.369(5) yes
C70 . F34 . 1.342(3) yes
C71 . C72 . 1.382(4) yes
C71 . F35 . 1.349(4) yes
C72 . F36 . 1.354(3) yes
